data_7134374
loop_
_publ_author_name
'Zhang, Tingting'
'Gui, Jinhai'
'Mo, Yu'
'Pu, Yuchuan'
'Zhao, Hongping'
'Liu, Yong'
'He, Chengyu'

_publ_section_title
;
 Cu-catalyzed borylative cyclization of N-(o-alkynylaryl)imines
;
_journal_issue 37
_journal_name_full 'Chemical Communications'
_journal_page_first 6799
_journal_page_last 6802
_journal_paper_doi 10.1039/D5CC00679A
_journal_volume 61
_journal_year 2025
_chemical_formula_moiety 'C29 H27 B F3 N O3'
_chemical_formula_sum 'C29 H27 B F3 N O3'
_chemical_formula_weight 505.32
_space_group_crystal_system monoclinic
_space_group_IT_number 14
_space_group_name_Hall '-P 2yn'
_space_group_name_H-M_alt 'P 1 21/n 1'
_atom_sites_solution_hydrogens geom
_audit_creation_date 2025-01-08
_audit_creation_method
;
Olex2 1.2
(compiled 2018.05.29 svn.r3508 for OlexSys, GUI svn.r5506)
;
_audit_update_record
;
2025-01-09 deposited with the CCDC.	2025-03-25 downloaded from the CCDC.
;
_cell_angle_alpha 90
_cell_angle_beta 104.046(2)
_cell_angle_gamma 90
_cell_formula_units_Z 4
_cell_length_a 13.9881(4)
_cell_length_b 13.1835(4)
_cell_length_c 14.3886(4)
_cell_measurement_reflns_used 4714
_cell_measurement_temperature 291(2)
_cell_measurement_theta_max 68.275
_cell_measurement_theta_min 0.985
_cell_volume 2574.10(13)
_computing_molecular_graphics 'Olex2 (Dolomanov et al., 2009)'
_computing_publication_material 'Olex2 (Dolomanov et al., 2009)'
_computing_structure_refinement 'XL (Sheldrick, 2008)'
_diffrn_ambient_temperature 291.0
_diffrn_measured_fraction_theta_full 0.987
_diffrn_measured_fraction_theta_max 0.985
_diffrn_measurement_device_type 'Bruker Smart Apex CCD area detector'
_diffrn_radiation_type CuK\a
_diffrn_radiation_wavelength 1.54178
_diffrn_reflns_av_R_equivalents 0.0829
_diffrn_reflns_av_unetI/netI 0.0532
_diffrn_reflns_Laue_measured_fraction_full 0.987
_diffrn_reflns_Laue_measured_fraction_max 0.985
_diffrn_reflns_limit_h_max 16
_diffrn_reflns_limit_h_min -16
_diffrn_reflns_limit_k_max 13
_diffrn_reflns_limit_k_min -15
_diffrn_reflns_limit_l_max 16
_diffrn_reflns_limit_l_min -17
_diffrn_reflns_number 34191
_diffrn_reflns_point_group_measured_fraction_full 0.987
_diffrn_reflns_point_group_measured_fraction_max 0.985
_diffrn_reflns_theta_full 67.679
_diffrn_reflns_theta_max 68.279
_diffrn_reflns_theta_min 3.954
_exptl_absorpt_coefficient_mu 0.815
_exptl_absorpt_correction_T_max 0.7531
_exptl_absorpt_correction_T_min 0.5051
_exptl_absorpt_correction_type multi-scan
_exptl_absorpt_process_details
;
SADABS-2016/2 (Bruker,2016/2) was used for absorption correction.
wR2(int) was 0.1750 before and 0.1042 after correction.
The Ratio of minimum to maximum transmission is 0.6707.
The \l/2 correction factor is Not present.
;
_exptl_crystal_colour 'clear light colourless'
_exptl_crystal_colour_lustre clear
_exptl_crystal_colour_modifier light
_exptl_crystal_colour_primary colourless
_exptl_crystal_density_diffrn 1.304
_exptl_crystal_description block
_exptl_crystal_F_000 1056
_exptl_crystal_size_max 0.3
_exptl_crystal_size_mid 0.22
_exptl_crystal_size_min 0.1
_refine_diff_density_max 0.430
_refine_diff_density_min -0.390
_refine_diff_density_rms 0.071
_refine_ls_extinction_method none
_refine_ls_goodness_of_fit_ref 1.040
_refine_ls_hydrogen_treatment constr
_refine_ls_matrix_type full
_refine_ls_number_parameters 338
_refine_ls_number_reflns 4642
_refine_ls_number_restraints 0
_refine_ls_restrained_S_all 1.040
_refine_ls_R_factor_all 0.0815
_refine_ls_R_factor_gt 0.0715
_refine_ls_shift/su_max 0.000
_refine_ls_shift/su_mean 0.000
_refine_ls_structure_factor_coef Fsqd
_refine_ls_weighting_details 'w=1/[\s^2^(Fo^2^)+(0.1012P)^2^+1.3046P] where P=(Fo^2^+2Fc^2^)/3'
_refine_ls_weighting_scheme calc
_refine_ls_wR_factor_gt 0.1777
_refine_ls_wR_factor_ref 0.1881
_reflns_Friedel_coverage 0.000
_reflns_number_gt 3861
_reflns_number_total 4642
_reflns_threshold_expression 'I > 2\s(I)'
_cod_data_source_file d5cc00679a2.cif
_cod_data_source_block a1_gjh_0m
_cod_depositor_comments 'Adding full bibliography for 7134374.cif.'
_cod_database_code 7134374
_shelx_shelxl_version_number 2014/7
_shelx_space_group_comment
;
The symmetry employed for this shelxl refinement is uniquely defined
by the following loop, which should always be used as a source of
symmetry information in preference to the above space-group names.
They are only intended as comments.
;
_shelx_estimated_absorpt_t_max 0.923
_shelx_estimated_absorpt_t_min 0.792
_olex2_refinement_description
;
1. Fixed Uiso
 At 1.2 times of:
  All C(H) groups
 At 1.5 times of:
  All C(H,H,H) groups
2.a Ternary CH refined with riding coordinates:
 C00A(H00A)
2.b Aromatic/amide H refined with riding coordinates:
 C00F(H00F), C00G(H00G), C00H(H00H), C00I(H00I), C00J(H00J), C00L(H00L),
 C00O(H00O), C00Q(H00Q), C00R(H00R), C00T(H00T), C00U(H00U), C00V(H00V),
 C00W(H00W), C00X(H00X)
2.c Idealised Me refined as rotating group:
 C00Y(H00B,H00C,H00D), C00Z(H00E,H00K,H00M), C010(H01A,H01B,H01C), C011(H01D,
 H01E,H01F)
;
_olex2_submission_special_instructions 'No special instructions were received'

loop_
_space_group_symop_operation_xyz
'x, y, z'
'-x+1/2, y+1/2, -z+1/2'
'-x, -y, -z'
'x-1/2, -y-1/2, z-1/2'

loop_
_atom_site_label
_atom_site_type_symbol
_atom_site_fract_x
_atom_site_fract_y
_atom_site_fract_z
_atom_site_U_iso_or_equiv
_atom_site_adp_type
_atom_site_occupancy
_atom_site_site_symmetry_order
_atom_site_calc_flag
_atom_site_refinement_flags_posn
_atom_site_refinement_flags_adp
_atom_site_refinement_flags_occupancy
_atom_site_disorder_assembly
_atom_site_disorder_group
F2 F 0.71427(12) 0.87752(13) 0.56203(13) 0.0761(5) Uani 1 1 d . . . . .
O002 O 0.75869(14) 0.64398(12) 0.37764(10) 0.0516(4) Uani 1 1 d . . . . .
O003 O 0.75410(15) 0.48152(13) 0.32691(11) 0.0577(5) Uani 1 1 d . . . . .
N004 N 0.83680(13) 0.71826(14) 0.67132(12) 0.0398(4) Uani 1 1 d . . . . .
F1 F 0.86035(15) 0.88963(16) 0.54739(14) 0.0925(7) Uani 1 1 d . . . . .
F3 F 0.80947(18) 0.98603(12) 0.64377(14) 0.0987(7) Uani 1 1 d . . . . .
O007 O 0.88627(19) 0.85309(15) 0.76948(15) 0.0845(7) Uani 1 1 d . . . . .
C008 C 0.66659(15) 0.66409(15) 0.59207(14) 0.0368(5) Uani 1 1 d . . . . .
C009 C 0.81700(14) 0.56420(16) 0.58605(14) 0.0357(5) Uani 1 1 d . . . . .
C00A C 0.77359(15) 0.67045(15) 0.58428(14) 0.0356(5) Uani 1 1 d . . . . .
H00A H 0.7783 0.7071 0.5263 0.043 Uiso 1 1 calc R . . . .
C00B C 0.84485(15) 0.39751(16) 0.51883(14) 0.0378(5) Uani 1 1 d . . . . .
C00C C 0.81078(15) 0.50542(16) 0.50813(14) 0.0369(5) Uani 1 1 d . . . . .
C00D C 0.86806(15) 0.54665(16) 0.68745(14) 0.0384(5) Uani 1 1 d . . . . .
C00E C 0.88140(16) 0.63968(17) 0.73514(15) 0.0419(5) Uani 1 1 d . . . . .
C00F C 0.90695(18) 0.45935(19) 0.73727(16) 0.0490(6) Uani 1 1 d . . . . .
H00F H 0.8991 0.3964 0.7071 0.059 Uiso 1 1 calc R . . . .
C00G C 0.93304(18) 0.36845(19) 0.5004(2) 0.0550(6) Uani 1 1 d . . . . .
H00G H 0.9714 0.4161 0.4784 0.066 Uiso 1 1 calc R . . . .
C00H C 0.78754(18) 0.32343(19) 0.54652(17) 0.0506(6) Uani 1 1 d . . . . .
H00H H 0.7271 0.3410 0.5582 0.061 Uiso 1 1 calc R . . . .
C00I C 0.59259(18) 0.6441(2) 0.51139(17) 0.0579(7) Uani 1 1 d . . . . .
H00I H 0.6082 0.6377 0.4524 0.069 Uiso 1 1 calc R . . . .
C00J C 0.9576(2) 0.4680(2) 0.83262(17) 0.0601(7) Uani 1 1 d . . . . .
H00J H 0.9827 0.4101 0.8668 0.072 Uiso 1 1 calc R . . . .
C00K C 0.84536(18) 0.81798(18) 0.69254(17) 0.0496(6) Uani 1 1 d . . . . .
C00L C 0.9077(2) 0.1968(2) 0.54197(19) 0.0669(8) Uani 1 1 d . . . . .
H00L H 0.9292 0.1299 0.5504 0.080 Uiso 1 1 calc R . . . .
C00M C 0.71728(19) 0.54079(18) 0.24010(15) 0.0502(6) Uani 1 1 d . . . . .
C00N C 0.8057(2) 0.89304(19) 0.61046(19) 0.0545(6) Uani 1 1 d . . . . .
C00O C 0.49604(18) 0.6335(2) 0.51666(19) 0.0630(7) Uani 1 1 d . . . . .
H00O H 0.4474 0.6191 0.4616 0.076 Uiso 1 1 calc R . . . .
C00P C 0.7363(2) 0.65240(18) 0.27414(15) 0.0508(6) Uani 1 1 d . . . . .
C00Q C 0.8186(2) 0.2234(2) 0.55719(19) 0.0623(7) Uani 1 1 d . . . . .
H00Q H 0.7785 0.1743 0.5748 0.075 Uiso 1 1 calc R . . . .
C00R C 0.64094(18) 0.6748(2) 0.67809(17) 0.0561(7) Uani 1 1 d . . . . .
H00R H 0.6895 0.6887 0.7334 0.067 Uiso 1 1 calc R . . . .
B1 B 0.77281(17) 0.54469(18) 0.40291(16) 0.0373(5) Uani 1 1 d . . . . .
C00T C 0.93308(19) 0.6487(2) 0.83008(16) 0.0551(6) Uani 1 1 d . . . . .
H00T H 0.9418 0.7113 0.8608 0.066 Uiso 1 1 calc R . . . .
C00U C 0.47129(18) 0.6443(2) 0.60277(19) 0.0592(7) Uani 1 1 d . . . . .
H00U H 0.4061 0.6374 0.6065 0.071 Uiso 1 1 calc R . . . .
C00V C 0.9653(2) 0.2688(2) 0.5144(2) 0.0715(8) Uani 1 1 d . . . . .
H00V H 1.0265 0.2510 0.5048 0.086 Uiso 1 1 calc R . . . .
C00W C 0.9711(2) 0.5607(2) 0.87715(18) 0.0618(7) Uani 1 1 d . . . . .
H00W H 1.0068 0.5645 0.9406 0.074 Uiso 1 1 calc R . . . .
C00X C 0.5439(2) 0.6652(3) 0.68331(19) 0.0681(8) Uani 1 1 d . . . . .
H00X H 0.5278 0.6731 0.7419 0.082 Uiso 1 1 calc R . . . .
C00Y C 0.6080(3) 0.5171(3) 0.2077(3) 0.1041(14) Uani 1 1 d . . . . .
H00B H 0.5990 0.4453 0.1979 0.156 Uiso 1 1 calc GR . . . .
H00C H 0.5802 0.5520 0.1489 0.156 Uiso 1 1 calc GR . . . .
H00D H 0.5756 0.5388 0.2560 0.156 Uiso 1 1 calc GR . . . .
C00Z C 0.7670(4) 0.5071(3) 0.1648(3) 0.1014(13) Uani 1 1 d . . . . .
H00E H 0.8371 0.5079 0.1902 0.152 Uiso 1 1 calc GR . . . .
H00K H 0.7498 0.5522 0.1109 0.152 Uiso 1 1 calc GR . . . .
H00M H 0.7461 0.4396 0.1447 0.152 Uiso 1 1 calc GR . . . .
C010 C 0.6542(4) 0.7252(3) 0.2416(3) 0.1237(19) Uani 1 1 d . . . . .
H01A H 0.5977 0.7026 0.2625 0.186 Uiso 1 1 calc GR . . . .
H01B H 0.6380 0.7293 0.1729 0.186 Uiso 1 1 calc GR . . . .
H01C H 0.6739 0.7909 0.2682 0.186 Uiso 1 1 calc GR . . . .
C011 C 0.8287(4) 0.6964(4) 0.2524(3) 0.129(2) Uani 1 1 d . . . . .
H01D H 0.8481 0.7561 0.2904 0.193 Uiso 1 1 calc GR . . . .
H01E H 0.8158 0.7137 0.1857 0.193 Uiso 1 1 calc GR . . . .
H01F H 0.8808 0.6471 0.2673 0.193 Uiso 1 1 calc GR . . . .

loop_
_atom_site_aniso_label
_atom_site_aniso_U_11
_atom_site_aniso_U_22
_atom_site_aniso_U_33
_atom_site_aniso_U_23
_atom_site_aniso_U_13
_atom_site_aniso_U_12
F2 0.0712(11) 0.0541(9) 0.0922(12) 0.0123(8) -0.0009(9) 0.0075(8)
O002 0.0821(12) 0.0383(9) 0.0327(8) 0.0025(6) 0.0106(7) 0.0018(8)
O003 0.0920(13) 0.0392(9) 0.0345(8) 0.0004(7) 0.0013(8) 0.0058(8)
N004 0.0453(10) 0.0370(9) 0.0348(9) 0.0007(7) 0.0052(7) -0.0018(8)
F1 0.1045(14) 0.0952(14) 0.0919(13) 0.0412(11) 0.0508(12) 0.0237(11)
F3 0.157(2) 0.0349(9) 0.0936(13) -0.0047(8) 0.0095(13) -0.0017(10)
O007 0.1256(19) 0.0523(12) 0.0588(12) -0.0117(9) -0.0103(12) -0.0118(12)
C008 0.0399(11) 0.0340(10) 0.0359(10) 0.0029(8) 0.0077(8) 0.0051(8)
C009 0.0353(10) 0.0367(11) 0.0347(10) 0.0055(8) 0.0079(8) 0.0027(8)
C00A 0.0414(11) 0.0334(10) 0.0305(9) 0.0013(8) 0.0060(8) 0.0017(8)
C00B 0.0420(11) 0.0356(11) 0.0324(10) -0.0011(8) 0.0027(8) 0.0031(9)
C00C 0.0376(10) 0.0350(11) 0.0378(10) 0.0028(8) 0.0088(8) 0.0035(8)
C00D 0.0384(10) 0.0409(11) 0.0347(10) 0.0045(8) 0.0065(8) 0.0020(9)
C00E 0.0409(11) 0.0465(12) 0.0363(11) 0.0033(9) 0.0056(9) -0.0028(9)
C00F 0.0558(13) 0.0463(13) 0.0415(12) 0.0078(10) 0.0056(10) 0.0076(11)
C00G 0.0514(13) 0.0451(13) 0.0711(16) -0.0087(12) 0.0197(12) 0.0032(11)
C00H 0.0504(13) 0.0469(13) 0.0524(13) 0.0098(11) 0.0085(10) 0.0007(11)
C00I 0.0460(13) 0.087(2) 0.0394(12) -0.0039(12) 0.0076(10) 0.0057(13)
C00J 0.0666(16) 0.0657(17) 0.0422(13) 0.0149(12) 0.0021(11) 0.0098(13)
C00K 0.0593(14) 0.0409(12) 0.0466(13) -0.0035(10) 0.0093(11) -0.0062(11)
C00L 0.095(2) 0.0397(14) 0.0559(15) -0.0020(11) -0.0021(14) 0.0176(15)
C00M 0.0718(16) 0.0430(13) 0.0328(11) 0.0044(9) 0.0068(10) -0.0035(11)
C00N 0.0646(15) 0.0396(13) 0.0602(15) 0.0002(11) 0.0171(12) -0.0015(11)
C00O 0.0416(13) 0.092(2) 0.0507(14) -0.0021(13) 0.0021(10) 0.0015(13)
C00P 0.0752(16) 0.0444(13) 0.0310(11) 0.0060(9) 0.0093(10) 0.0013(12)
C00Q 0.087(2) 0.0393(13) 0.0548(15) 0.0093(11) 0.0054(13) -0.0051(13)
C00R 0.0478(13) 0.0807(19) 0.0399(12) -0.0062(12) 0.0106(10) -0.0047(12)
B1 0.0413(12) 0.0359(12) 0.0352(12) 0.0003(9) 0.0100(9) 0.0023(10)
C00T 0.0620(15) 0.0586(15) 0.0386(12) -0.0012(11) 0.0002(10) -0.0085(12)
C00U 0.0412(12) 0.0765(19) 0.0617(15) 0.0055(13) 0.0161(11) -0.0011(12)
C00V 0.0658(17) 0.0598(18) 0.087(2) -0.0139(15) 0.0136(15) 0.0229(15)
C00W 0.0675(16) 0.0730(18) 0.0359(12) 0.0079(12) -0.0046(11) -0.0036(14)
C00X 0.0571(15) 0.102(2) 0.0500(14) -0.0039(15) 0.0226(12) -0.0061(15)
C00Y 0.087(2) 0.086(3) 0.113(3) 0.026(2) -0.027(2) -0.029(2)
C00Z 0.173(4) 0.074(2) 0.071(2) -0.0026(18) 0.057(2) 0.019(2)
C010 0.163(4) 0.076(3) 0.096(3) -0.013(2) -0.038(3) 0.051(3)
C011 0.189(5) 0.119(3) 0.103(3) -0.027(3) 0.085(3) -0.091(4)

loop_
_atom_type_symbol
_atom_type_description
_atom_type_scat_dispersion_real
_atom_type_scat_dispersion_imag
_atom_type_scat_source
C C 0.0181 0.0091 'International Tables Vol C Tables 4.2.6.8 and 6.1.1.4'
H H 0.0000 0.0000 'International Tables Vol C Tables 4.2.6.8 and 6.1.1.4'
B B 0.0090 0.0039 'International Tables Vol C Tables 4.2.6.8 and 6.1.1.4'
F F 0.0727 0.0534 'International Tables Vol C Tables 4.2.6.8 and 6.1.1.4'
N N 0.0311 0.0180 'International Tables Vol C Tables 4.2.6.8 and 6.1.1.4'
O O 0.0492 0.0322 'International Tables Vol C Tables 4.2.6.8 and 6.1.1.4'

loop_
_geom_angle_atom_site_label_1
_geom_angle_atom_site_label_2
_geom_angle_atom_site_label_3
_geom_angle
_geom_angle_site_symmetry_1
_geom_angle_site_symmetry_3
_geom_angle_publ_flag
B1 O002 C00P 109.23(17) . . ?
B1 O003 C00M 108.81(18) . . ?
C00E N004 C00A 108.22(16) . . ?
C00K N004 C00A 127.31(18) . . ?
C00K N004 C00E 124.22(18) . . ?
C00I C008 C00A 119.74(19) . . ?
C00R C008 C00A 122.22(19) . . ?
C00R C008 C00I 118.0(2) . . ?
C00C C009 C00A 124.69(18) . . ?
C00C C009 C00D 130.45(19) . . ?
C00D C009 C00A 104.79(17) . . ?
N004 C00A C008 110.72(16) . . ?
N004 C00A C009 102.86(15) . . ?
N004 C00A H00A 111.0 . . ?
C008 C00A H00A 111.0 . . ?
C009 C00A C008 109.95(16) . . ?
C009 C00A H00A 111.0 . . ?
C00G C00B C00C 121.5(2) . . ?
C00G C00B C00H 117.9(2) . . ?
C00H C00B C00C 120.6(2) . . ?
C009 C00C C00B 120.41(18) . . ?
C009 C00C B1 123.53(19) . . ?
C00B C00C B1 116.01(17) . . ?
C00E C00D C009 108.81(18) . . ?
C00F C00D C009 132.1(2) . . ?
C00F C00D C00E 118.9(2) . . ?
C00D C00E N004 109.69(18) . . ?
C00T C00E N004 128.0(2) . . ?
C00T C00E C00D 122.3(2) . . ?
C00D C00F H00F 120.6 . . ?
C00J C00F C00D 118.8(2) . . ?
C00J C00F H00F 120.6 . . ?
C00B C00G H00G 119.6 . . ?
C00B C00G C00V 120.7(3) . . ?
C00V C00G H00G 119.6 . . ?
C00B C00H H00H 119.5 . . ?
C00B C00H C00Q 121.1(2) . . ?
C00Q C00H H00H 119.5 . . ?
C008 C00I H00I 119.4 . . ?
C00O C00I C008 121.2(2) . . ?
C00O C00I H00I 119.4 . . ?
C00F C00J H00J 119.5 . . ?
C00W C00J C00F 121.0(2) . . ?
C00W C00J H00J 119.5 . . ?
N004 C00K C00N 117.3(2) . . ?
O007 C00K N004 125.3(2) . . ?
O007 C00K C00N 117.4(2) . . ?
C00Q C00L H00L 120.1 . . ?
C00Q C00L C00V 119.7(3) . . ?
C00V C00L H00L 120.1 . . ?
O003 C00M C00P 103.88(17) . . ?
O003 C00M C00Y 105.8(2) . . ?
O003 C00M C00Z 109.5(2) . . ?
C00Y C00M C00P 112.0(3) . . ?
C00Z C00M C00P 115.9(2) . . ?
C00Z C00M C00Y 109.2(3) . . ?
F2 C00N F1 106.3(2) . . ?
F2 C00N C00K 115.5(2) . . ?
F1 C00N C00K 110.2(2) . . ?
F3 C00N F2 106.6(2) . . ?
F3 C00N F1 107.7(2) . . ?
F3 C00N C00K 110.2(2) . . ?
C00I C00O H00O 119.8 . . ?
C00U C00O C00I 120.3(2) . . ?
C00U C00O H00O 119.8 . . ?
O002 C00P C00M 103.24(17) . . ?
O002 C00P C010 109.4(3) . . ?
O002 C00P C011 105.0(2) . . ?
C010 C00P C00M 117.0(3) . . ?
C010 C00P C011 108.7(4) . . ?
C011 C00P C00M 112.7(3) . . ?
C00H C00Q H00Q 120.0 . . ?
C00L C00Q C00H 120.1(3) . . ?
C00L C00Q H00Q 120.0 . . ?
C008 C00R H00R 119.6 . . ?
C008 C00R C00X 120.8(2) . . ?
C00X C00R H00R 119.6 . . ?
O002 B1 C00C 124.74(19) . . ?
O003 B1 O002 112.99(19) . . ?
O003 B1 C00C 122.2(2) . . ?
C00E C00T H00T 121.4 . . ?
C00W C00T C00E 117.2(2) . . ?
C00W C00T H00T 121.4 . . ?
C00O C00U H00U 120.5 . . ?
C00X C00U C00O 119.1(2) . . ?
C00X C00U H00U 120.5 . . ?
C00G C00V H00V 119.8 . . ?
C00L C00V C00G 120.4(3) . . ?
C00L C00V H00V 119.8 . . ?
C00J C00W C00T 121.7(2) . . ?
C00J C00W H00W 119.2 . . ?
C00T C00W H00W 119.2 . . ?
C00R C00X H00X 119.7 . . ?
C00U C00X C00R 120.5(2) . . ?
C00U C00X H00X 119.7 . . ?
C00M C00Y H00B 109.5 . . ?
C00M C00Y H00C 109.5 . . ?
C00M C00Y H00D 109.5 . . ?
H00B C00Y H00C 109.5 . . ?
H00B C00Y H00D 109.5 . . ?
H00C C00Y H00D 109.5 . . ?
C00M C00Z H00E 109.5 . . ?
C00M C00Z H00K 109.5 . . ?
C00M C00Z H00M 109.5 . . ?
H00E C00Z H00K 109.5 . . ?
H00E C00Z H00M 109.5 . . ?
H00K C00Z H00M 109.5 . . ?
C00P C010 H01A 109.5 . . ?
C00P C010 H01B 109.5 . . ?
C00P C010 H01C 109.5 . . ?
H01A C010 H01B 109.5 . . ?
H01A C010 H01C 109.5 . . ?
H01B C010 H01C 109.5 . . ?
C00P C011 H01D 109.5 . . ?
C00P C011 H01E 109.5 . . ?
C00P C011 H01F 109.5 . . ?
H01D C011 H01E 109.5 . . ?
H01D C011 H01F 109.5 . . ?
H01E C011 H01F 109.5 . . ?

loop_
_geom_bond_atom_site_label_1
_geom_bond_atom_site_label_2
_geom_bond_distance
_geom_bond_site_symmetry_2
_geom_bond_publ_flag
F2 C00N 1.316(3) . ?
O002 C00P 1.450(3) . ?
O002 B1 1.360(3) . ?
O003 C00M 1.457(3) . ?
O003 B1 1.349(3) . ?
N004 C00A 1.487(3) . ?
N004 C00E 1.424(3) . ?
N004 C00K 1.348(3) . ?
F1 C00N 1.322(3) . ?
F3 C00N 1.313(3) . ?
O007 C00K 1.208(3) . ?
C008 C00A 1.530(3) . ?
C008 C00I 1.380(3) . ?
C008 C00R 1.377(3) . ?
C009 C00A 1.524(3) . ?
C009 C00C 1.348(3) . ?
C009 C00D 1.479(3) . ?
C00A H00A 0.9800 . ?
C00B C00C 1.496(3) . ?
C00B C00G 1.377(3) . ?
C00B C00H 1.382(3) . ?
C00C B1 1.566(3) . ?
C00D C00E 1.396(3) . ?
C00D C00F 1.395(3) . ?
C00E C00T 1.387(3) . ?
C00F H00F 0.9300 . ?
C00F C00J 1.388(3) . ?
C00G H00G 0.9300 . ?
C00G C00V 1.387(4) . ?
C00H H00H 0.9300 . ?
C00H C00Q 1.385(4) . ?
C00I H00I 0.9300 . ?
C00I C00O 1.378(4) . ?
C00J H00J 0.9300 . ?
C00J C00W 1.372(4) . ?
C00K C00N 1.537(3) . ?
C00L H00L 0.9300 . ?
C00L C00Q 1.363(4) . ?
C00L C00V 1.365(5) . ?
C00M C00P 1.553(3) . ?
C00M C00Y 1.519(4) . ?
C00M C00Z 1.490(4) . ?
C00O H00O 0.9300 . ?
C00O C00U 1.372(4) . ?
C00P C010 1.482(4) . ?
C00P C011 1.517(5) . ?
C00Q H00Q 0.9300 . ?
C00R H00R 0.9300 . ?
C00R C00X 1.383(4) . ?
C00T H00T 0.9300 . ?
C00T C00W 1.382(4) . ?
C00U H00U 0.9300 . ?
C00U C00X 1.371(4) . ?
C00V H00V 0.9300 . ?
C00W H00W 0.9300 . ?
C00X H00X 0.9300 . ?
C00Y H00B 0.9600 . ?
C00Y H00C 0.9600 . ?
C00Y H00D 0.9600 . ?
C00Z H00E 0.9600 . ?
C00Z H00K 0.9600 . ?
C00Z H00M 0.9600 . ?
C010 H01A 0.9600 . ?
C010 H01B 0.9600 . ?
C010 H01C 0.9600 . ?
C011 H01D 0.9600 . ?
C011 H01E 0.9600 . ?
C011 H01F 0.9600 . ?

loop_
_geom_torsion_atom_site_label_1
_geom_torsion_atom_site_label_2
_geom_torsion_atom_site_label_3
_geom_torsion_atom_site_label_4
_geom_torsion
_geom_torsion_site_symmetry_1
_geom_torsion_site_symmetry_2
_geom_torsion_site_symmetry_3
_geom_torsion_site_symmetry_4
_geom_torsion_publ_flag
O003 C00M C00P O002 -13.3(3) . . . . ?
O003 C00M C00P C010 -133.4(3) . . . . ?
O003 C00M C00P C011 99.5(3) . . . . ?
N004 C00E C00T C00W -179.0(2) . . . . ?
N004 C00K C00N F2 52.4(3) . . . . ?
N004 C00K C00N F1 -68.0(3) . . . . ?
N004 C00K C00N F3 173.3(2) . . . . ?
O007 C00K C00N F2 -131.4(3) . . . . ?
O007 C00K C00N F1 108.1(3) . . . . ?
O007 C00K C00N F3 -10.6(4) . . . . ?
C008 C00I C00O C00U 1.0(5) . . . . ?
C008 C00R C00X C00U 0.4(5) . . . . ?
C009 C00C B1 O002 12.1(3) . . . . ?
C009 C00C B1 O003 -170.4(2) . . . . ?
C009 C00D C00E N004 3.1(2) . . . . ?
C009 C00D C00E C00T -175.7(2) . . . . ?
C009 C00D C00F C00J 175.5(2) . . . . ?
C00A N004 C00E C00D 12.4(2) . . . . ?
C00A N004 C00E C00T -168.9(2) . . . . ?
C00A N004 C00K O007 168.8(3) . . . . ?
C00A N004 C00K C00N -15.4(3) . . . . ?
C00A C008 C00I C00O 177.1(2) . . . . ?
C00A C008 C00R C00X -177.8(2) . . . . ?
C00A C009 C00C C00B -172.37(18) . . . . ?
C00A C009 C00C B1 10.2(3) . . . . ?
C00A C009 C00D C00E -16.7(2) . . . . ?
C00A C009 C00D C00F 167.4(2) . . . . ?
C00B C00C B1 O002 -165.4(2) . . . . ?
C00B C00C B1 O003 12.1(3) . . . . ?
C00B C00G C00V C00L 3.3(4) . . . . ?
C00B C00H C00Q C00L 1.2(4) . . . . ?
C00C C009 C00A N004 -154.4(2) . . . . ?
C00C C009 C00A C008 87.7(2) . . . . ?
C00C C009 C00D C00E 160.4(2) . . . . ?
C00C C009 C00D C00F -15.4(4) . . . . ?
C00C C00B C00G C00V 177.4(2) . . . . ?
C00C C00B C00H C00Q -179.6(2) . . . . ?
C00D C009 C00A N004 23.0(2) . . . . ?
C00D C009 C00A C008 -94.98(18) . . . . ?
C00D C009 C00C C00B 11.0(3) . . . . ?
C00D C009 C00C B1 -166.4(2) . . . . ?
C00D C00E C00T C00W -0.5(4) . . . . ?
C00D C00F C00J C00W -1.2(4) . . . . ?
C00E N004 C00A C008 95.53(19) . . . . ?
C00E N004 C00A C009 -21.9(2) . . . . ?
C00E N004 C00K O007 -4.8(4) . . . . ?
C00E N004 C00K C00N 171.0(2) . . . . ?
C00E C00D C00F C00J 0.0(3) . . . . ?
C00E C00T C00W C00J -0.8(4) . . . . ?
C00F C00D C00E N004 179.59(19) . . . . ?
C00F C00D C00E C00T 0.8(3) . . . . ?
C00F C00J C00W C00T 1.6(4) . . . . ?
C00G C00B C00C C009 -103.8(3) . . . . ?
C00G C00B C00C B1 73.8(3) . . . . ?
C00G C00B C00H C00Q 1.2(3) . . . . ?
C00H C00B C00C C009 77.1(3) . . . . ?
C00H C00B C00C B1 -105.4(2) . . . . ?
C00H C00B C00G C00V -3.4(4) . . . . ?
C00I C008 C00A N004 165.2(2) . . . . ?
C00I C008 C00A C009 -81.8(2) . . . . ?
C00I C008 C00R C00X 0.4(4) . . . . ?
C00I C00O C00U C00X -0.2(5) . . . . ?
C00K N004 C00A C008 -78.9(3) . . . . ?
C00K N004 C00A C009 163.7(2) . . . . ?
C00K N004 C00E C00D -172.9(2) . . . . ?
C00K N004 C00E C00T 5.8(4) . . . . ?
C00M O003 B1 O002 -3.9(3) . . . . ?
C00M O003 B1 C00C 178.3(2) . . . . ?
C00O C00U C00X C00R -0.4(5) . . . . ?
C00P O002 B1 O003 -5.4(3) . . . . ?
C00P O002 B1 C00C 172.2(2) . . . . ?
C00Q C00L C00V C00G -0.9(4) . . . . ?
C00R C008 C00A N004 -16.7(3) . . . . ?
C00R C008 C00A C009 96.3(2) . . . . ?
C00R C008 C00I C00O -1.1(4) . . . . ?
B1 O002 C00P C00M 11.6(3) . . . . ?
B1 O002 C00P C010 136.8(3) . . . . ?
B1 O002 C00P C011 -106.7(3) . . . . ?
B1 O003 C00M C00P 10.8(3) . . . . ?
B1 O003 C00M C00Y -107.3(3) . . . . ?
B1 O003 C00M C00Z 135.2(3) . . . . ?
C00V C00L C00Q C00H -1.3(4) . . . . ?
C00Y C00M C00P O002 100.5(3) . . . . ?
C00Y C00M C00P C010 -19.7(4) . . . . ?
C00Y C00M C00P C011 -146.8(3) . . . . ?
C00Z C00M C00P O002 -133.4(3) . . . . ?
C00Z C00M C00P C010 106.5(4) . . . . ?
C00Z C00M C00P C011 -20.6(4) . . . . ?
